data_1564349
loop_
_publ_author_name
'Taniguchi, Yoshimasa'
'Miwa, Mayuka'
'Kitada, Naoki'

_publ_section_title
;
 Crystalline sponge X-ray analysis coupled with supercritical fluid
 chromatography: a novel analytical platform for the rapid separation,
 isolation, and characterization of analytes.
;
_journal_issue 17
_journal_name_full 'The Analyst'
_journal_page_first 5230
_journal_page_last 5235
_journal_paper_doi 10.1039/d1an00948f
_journal_volume 146
_journal_year 2021
_chemical_absolute_configuration rmad
_chemical_formula_moiety
;
(C46 H38 Co2 N6 O6), (C14 H14 O2), 2(N O3), (C2 H3 N), 0.494(O)
;
_chemical_formula_sum 'C62 H55 Co2 N9 O14.49'
_chemical_formula_weight 1275.86
_space_group_crystal_system monoclinic
_space_group_IT_number 4
_space_group_name_Hall 'P 2yb'
_space_group_name_H-M_alt 'P 1 21 1'
_atom_sites_solution_hydrogens mixed
_audit_creation_method SHELXL-2018/3
_audit_update_record
;
2021-02-11 deposited with the CCDC.	2021-02-11 downloaded from the CCDC.
;
_cell_angle_alpha 90
_cell_angle_beta 91.9910(10)
_cell_angle_gamma 90
_cell_formula_units_Z 2
_cell_length_a 10.20100(10)
_cell_length_b 24.9173(4)
_cell_length_c 11.43790(10)
_cell_measurement_reflns_used 15833
_cell_measurement_temperature 99.99(10)
_cell_measurement_theta_max 72.0870
_cell_measurement_theta_min 3.5250
_cell_volume 2905.55(6)
_computing_cell_refinement 'CrysAlisPro 1.171.40.75a (Rigaku OD, 2020)'
_computing_data_collection 'CrysAlisPro 1.171.40.75a (Rigaku OD, 2020)'
_computing_data_reduction 'CrysAlisPro 1.171.40.75a (Rigaku OD, 2020)'
_computing_molecular_graphics 'shelXle (Hubschle et al., 2011)'
_computing_publication_material 'SHELXL-2018/3 (Sheldrick, 2018)'
_computing_structure_refinement 'SHELXL-2018/3 (Sheldrick, 2018)'
_computing_structure_solution 'SHELXT 2018/2 (Sheldrick, 2018)'
_diffrn_ambient_temperature 99.99(10)
_diffrn_detector_area_resol_mean 10.0000
_diffrn_measured_fraction_theta_full 1.000
_diffrn_measured_fraction_theta_max 0.979
_diffrn_measurement_device_type 'XtaLAB Synergy R, HyPix'
_diffrn_measurement_method '\w scans'
_diffrn_radiation_type CuK\a
_diffrn_radiation_wavelength 1.54184
_diffrn_reflns_av_R_equivalents 0.0347
_diffrn_reflns_av_unetI/netI 0.0247
_diffrn_reflns_Laue_measured_fraction_full 1.000
_diffrn_reflns_Laue_measured_fraction_max 0.979
_diffrn_reflns_limit_h_max 9
_diffrn_reflns_limit_h_min -12
_diffrn_reflns_limit_k_max 31
_diffrn_reflns_limit_k_min -30
_diffrn_reflns_limit_l_max 14
_diffrn_reflns_limit_l_min -14
_diffrn_reflns_number 55214
_diffrn_reflns_point_group_measured_fraction_full 0.998
_diffrn_reflns_point_group_measured_fraction_max 0.962
_diffrn_reflns_theta_full 67.684
_diffrn_reflns_theta_max 74.551
_diffrn_reflns_theta_min 3.548
_diffrn_source 'Rotating-anode X-ray tube'
_exptl_absorpt_coefficient_mu 5.119
_exptl_absorpt_correction_T_max 0.724
_exptl_absorpt_correction_T_min 0.381
_exptl_absorpt_correction_type gaussian
_exptl_absorpt_process_details
;
CrysAlisPro 1.171.40.75a (Rigaku Oxford Diffraction, 2020)
Numerical absorption correction based on gaussian integration over
			a multifaceted crystal model
Empirical absorption correction using spherical harmonics,
 implemented in SCALE3 ABSPACK scaling algorithm.
;
_exptl_crystal_colour red
_exptl_crystal_density_diffrn 1.458
_exptl_crystal_description block
_exptl_crystal_F_000 1320
_exptl_crystal_size_max 0.275
_exptl_crystal_size_mid 0.143
_exptl_crystal_size_min 0.132
_refine_diff_density_max 1.417
_refine_diff_density_min -0.588
_refine_diff_density_rms 0.120
_refine_ls_abs_structure_details
;
 Flack x determined using 4509 quotients [(I+)-(I-)]/[(I+)+(I-)]
 (Parsons, Flack and Wagner, Acta Cryst. B69 (2013) 249-259).
;
_refine_ls_abs_structure_Flack 0.019(4)
_refine_ls_extinction_method none
_refine_ls_goodness_of_fit_ref 1.162
_refine_ls_hydrogen_treatment mixed
_refine_ls_matrix_type full
_refine_ls_number_parameters 827
_refine_ls_number_reflns 11460
_refine_ls_number_restraints 636
_refine_ls_restrained_S_all 1.141
_refine_ls_R_factor_all 0.0761
_refine_ls_R_factor_gt 0.0746
_refine_ls_shift/su_max 0.001
_refine_ls_shift/su_mean 0.000
_refine_ls_structure_factor_coef Fsqd
_refine_ls_weighting_details 'w=1/[\s^2^(Fo^2^)+(0.1021P)^2^+7.3406P] where P=(Fo^2^+2Fc^2^)/3'
_refine_ls_weighting_scheme calc
_refine_ls_wR_factor_gt 0.2012
_refine_ls_wR_factor_ref 0.2025
_reflns_Friedel_coverage 0.920
_reflns_Friedel_fraction_full 0.996
_reflns_Friedel_fraction_max 0.945
_reflns_number_gt 11207
_reflns_number_total 11460
_reflns_threshold_expression 'I > 2\s(I)'
_cod_data_source_file d1an00948f1.cif
_cod_data_source_block 6b@3S
_cod_depositor_comments 'Adding full bibliography for 1564341--1564354.cif.'
_cod_original_sg_symbol_H-M 'P 21'
_cod_database_code 1564349
_shelx_shelxl_version_number 2018/3
_shelx_space_group_comment
;
The symmetry employed for this shelxl refinement is uniquely defined
by the following loop, which should always be used as a source of
symmetry information in preference to the above space-group names.
They are only intended as comments.
;
_shelx_estimated_absorpt_t_min 0.333
_shelx_estimated_absorpt_t_max 0.551

loop_
_space_group_symop_operation_xyz
'x, y, z'
'-x, y+1/2, -z'

loop_
_atom_site_label
_atom_site_type_symbol
_atom_site_fract_x
_atom_site_fract_y
_atom_site_fract_z
_atom_site_U_iso_or_equiv
_atom_site_adp_type
_atom_site_occupancy
_atom_site_site_symmetry_order
_atom_site_calc_flag
_atom_site_refinement_flags_posn
_atom_site_refinement_flags_adp
_atom_site_refinement_flags_occupancy
_atom_site_disorder_assembly
_atom_site_disorder_group
Co1 Co -0.02828(10) 0.43072(4) 0.53292(9) 0.0151(3) Uani 1 1 d . . . . .
N1 N -0.0229(6) 0.4282(3) 0.3441(5) 0.0195(12) Uani 1 1 d . . . . .
C3 C 0.0882(8) 0.4319(5) 0.1631(7) 0.038(2) Uani 1 1 d . . . . .
H3 H 0.168103 0.437629 0.124662 0.045 Uiso 1 1 calc R U . . .
Co2 Co 0.46881(10) 0.51183(4) 0.51658(9) 0.0151(3) Uani 1 1 d . . . . .
C2 C 0.0860(8) 0.4348(5) 0.2830(7) 0.037(2) Uani 1 1 d . . . . .
H2 H 0.166045 0.441935 0.325102 0.044 Uiso 1 1 calc R U . . .
C4 C -0.0259(7) 0.4207(3) 0.0977(6) 0.0232(16) Uani 1 1 d . . . . .
C5 C -0.1365(8) 0.4110(5) 0.1612(7) 0.036(2) Uani 1 1 d . . . . .
H5 H -0.216511 0.401842 0.121160 0.043 Uiso 1 1 calc R U . . .
C6 C -0.1323(8) 0.4143(4) 0.2822(7) 0.0301(19) Uani 1 1 d . . . . .
H6 H -0.209626 0.406543 0.323027 0.036 Uiso 1 1 calc R U . . .
C7 C -0.0258(8) 0.4200(3) -0.0311(6) 0.0238(16) Uani 1 1 d . . . . .
C8 C 0.0816(10) 0.4064(5) -0.0931(8) 0.047(3) Uani 1 1 d . . . . .
H8 H 0.159598 0.395194 -0.052376 0.057 Uiso 1 1 calc R U . . .
C9 C 0.0786(10) 0.4086(5) -0.2132(8) 0.042(3) Uani 1 1 d . . . . .
H9 H 0.154732 0.398131 -0.253043 0.051 Uiso 1 1 calc R U . . .
N10 N -0.0274(6) 0.4249(3) -0.2769(5) 0.0233(13) Uani 1 1 d . . . . .
C12 C -0.1399(8) 0.4331(6) -0.0966(7) 0.043(3) Uani 1 1 d . . . . .
H12 H -0.219465 0.440762 -0.059125 0.051 Uiso 1 1 calc R U . . .
C11 C -0.1337(8) 0.4347(5) -0.2174(7) 0.038(2) Uani 1 1 d . . . . .
H11 H -0.211847 0.443432 -0.260817 0.046 Uiso 1 1 calc R U . . .
N13 N 0.3914(6) 0.5918(3) 0.5106(6) 0.0228(13) Uani 1 1 d . . . . .
C14 C 0.4681(9) 0.6357(4) 0.5176(9) 0.037(2) Uani 1 1 d . . . . .
H14 H 0.560275 0.630569 0.524960 0.044 Uiso 1 1 calc R U . . .
C15 C 0.4199(9) 0.6888(4) 0.5146(10) 0.038(2) Uani 1 1 d . . . . .
H15 H 0.476623 0.718908 0.523483 0.046 Uiso 1 1 calc R U . . .
C16 C 0.2859(8) 0.6947(3) 0.4982(7) 0.0218(15) Uani 1 1 d . . . . .
C19 C 0.2263(8) 0.7497(3) 0.4899(8) 0.0268(17) Uani 1 1 d . . . . .
C18 C 0.2641(9) 0.6002(4) 0.5021(10) 0.039(2) Uani 1 1 d . . . . .
H18 H 0.207752 0.569838 0.500778 0.046 Uiso 1 1 calc R U . . .
C17 C 0.2074(9) 0.6507(4) 0.4948(10) 0.040(2) Uani 1 1 d . . . . .
H17 H 0.114849 0.654450 0.487562 0.048 Uiso 1 1 calc R U . . .
C20 C 0.0976(8) 0.7597(3) 0.5260(9) 0.033(2) Uani 1 1 d . . . . .
H20 H 0.047808 0.731481 0.558337 0.039 Uiso 1 1 calc R U . . .
C21 C 0.0441(8) 0.8103(3) 0.5145(9) 0.0315(19) Uani 1 1 d . . . . .
H21 H -0.043775 0.815805 0.536551 0.038 Uiso 1 1 calc R U . . .
N22 N 0.1112(6) 0.8520(2) 0.4735(5) 0.0186(12) Uani 1 1 d . . . . .
C23 C 0.2352(8) 0.8426(3) 0.4421(8) 0.0271(17) Uani 1 1 d . . . . .
H23 H 0.284337 0.871853 0.413518 0.033 Uiso 1 1 calc R U . . .
C24 C 0.2950(8) 0.7931(3) 0.4489(8) 0.0264(17) Uani 1 1 d . . . . .
H24 H 0.382888 0.788840 0.425606 0.032 Uiso 1 1 calc R U . . .
N25 N 0.4704(6) 0.5144(3) 0.3281(5) 0.0204(12) Uani 1 1 d . . . . .
C26 C 0.3621(8) 0.5258(4) 0.2630(7) 0.032(2) Uani 1 1 d . . . . .
H26 H 0.283364 0.532031 0.302804 0.038 Uiso 1 1 calc R U . . .
C27 C 0.3565(8) 0.5291(4) 0.1428(7) 0.034(2) Uani 1 1 d . . . . .
H27 H 0.276513 0.537713 0.101979 0.041 Uiso 1 1 calc R U . . .
C28 C 0.4706(8) 0.5194(3) 0.0818(7) 0.0242(16) Uani 1 1 d . . . . .
C29 C 0.5817(9) 0.5075(5) 0.1480(7) 0.042(2) Uani 1 1 d . . . . .
H29 H 0.662209 0.501453 0.110695 0.050 Uiso 1 1 calc R U . . .
C30 C 0.5774(9) 0.5041(5) 0.2696(7) 0.041(2) Uani 1 1 d . . . . .
H30 H 0.654818 0.493818 0.312455 0.050 Uiso 1 1 calc R U . . .
C31 C 0.4694(8) 0.5200(3) -0.0473(7) 0.0250(16) Uani 1 1 d . . . . .
C32 C 0.5838(8) 0.5317(4) -0.1072(7) 0.034(2) Uani 1 1 d . . . . .
H32 H 0.662911 0.540888 -0.065756 0.041 Uiso 1 1 calc R U . . .
C33 C 0.5784(8) 0.5294(4) -0.2279(8) 0.032(2) Uani 1 1 d . . . . .
H33 H 0.656689 0.536889 -0.267389 0.039 Uiso 1 1 calc R U . . .
N34 N 0.4718(6) 0.5174(3) -0.2930(5) 0.0218(13) Uani 1 1 d . . . . .
C35 C 0.3625(8) 0.5075(5) -0.2353(7) 0.038(2) Uani 1 1 d . . . . .
H35 H 0.284517 0.498860 -0.279136 0.045 Uiso 1 1 calc R U . . .
C36 C 0.3582(8) 0.5092(5) -0.1134(7) 0.036(2) Uani 1 1 d . . . . .
H36 H 0.277771 0.502761 -0.076336 0.043 Uiso 1 1 calc R U . . .
C37 C 0.8968(8) 0.5879(3) 0.4399(9) 0.0330(19) Uani 1 1 d . . . . .
C38 C 0.8501(10) 0.6407(4) 0.4550(11) 0.047(3) Uani 1 1 d . . . . .
H38 H 0.814791 0.651291 0.527227 0.056 Uiso 1 1 calc R U . . .
C39 C 0.8564(13) 0.6767(5) 0.3637(16) 0.073(4) Uani 1 1 d . . . . .
H39 H 0.825257 0.712265 0.373833 0.087 Uiso 1 1 calc R U . . .
C42 C 0.9447(12) 0.5738(5) 0.3360(11) 0.054(3) Uani 1 1 d . . . . .
H42 H 0.973509 0.537950 0.324624 0.064 Uiso 1 1 calc R U . . .
C41 C 0.9530(17) 0.6109(7) 0.2440(14) 0.088(5) Uani 1 1 d . . . . .
H41 H 0.990324 0.600499 0.172457 0.106 Uiso 1 1 calc R U . . .
C40 C 0.9071(16) 0.6621(6) 0.2578(16) 0.086(5) Uani 1 1 d . . . . .
H40 H 0.910115 0.687242 0.195494 0.103 Uiso 1 1 calc R U . . .
C43 C 0.8879(7) 0.5492(3) 0.5388(8) 0.0249(16) Uani 1 1 d D . . . .
H43 H 0.879270 0.570116 0.612779 0.030 Uiso 1 1 calc R U . . .
O44 O 1.0028(5) 0.5164(2) 0.5506(5) 0.0274(12) Uani 1 1 d D . . . .
H44 H 1.038(7) 0.523(4) 0.617(4) 0.033 Uiso 1 1 d D U . . .
C45 C 0.7675(7) 0.5128(3) 0.5231(5) 0.0189(14) Uani 1 1 d . . . . .
O46 O 0.6594(5) 0.5369(2) 0.5196(4) 0.0194(10) Uani 1 1 d . . . . .
O58 O 0.2824(5) 0.4783(2) 0.5159(4) 0.0191(10) Uani 1 1 d . . . . .
O57 O 0.1620(5) 0.4042(2) 0.5389(4) 0.0195(10) Uani 1 1 d . . . . .
C56 C 0.2697(7) 0.4280(3) 0.5308(5) 0.0170(13) Uani 1 1 d . . . . .
O55 O 0.5048(5) 0.4259(2) 0.5167(5) 0.0229(11) Uani 1 1 d D . . . .
H55 H 0.520(7) 0.421(3) 0.446(3) 0.028 Uiso 1 1 d D U . . .
C54 C 0.3931(7) 0.3932(3) 0.5371(7) 0.0240(16) Uani 1 1 d D . . . .
H54 H 0.385641 0.365836 0.473305 0.029 Uiso 1 1 calc R U . . .
C53 C 0.3370(9) 0.3173(4) 0.6716(9) 0.041(2) Uani 1 1 d . . . . .
H53 H 0.284538 0.302208 0.609667 0.049 Uiso 1 1 calc R U . . .
C52 C 0.3433(12) 0.2926(5) 0.7809(11) 0.057(3) Uani 1 1 d . . . . .
H52 H 0.293590 0.261005 0.793054 0.068 Uiso 1 1 calc R U . . .
C51 C 0.4201(14) 0.3132(5) 0.8719(11) 0.063(3) Uani 1 1 d . . . . .
H51 H 0.423771 0.295744 0.945843 0.075 Uiso 1 1 calc R U . . .
C50 C 0.4912(13) 0.3590(5) 0.8544(10) 0.055(3) Uani 1 1 d . . . . .
H50 H 0.544733 0.373531 0.916137 0.067 Uiso 1 1 calc R U . . .
C49 C 0.4845(9) 0.3842(4) 0.7454(8) 0.037(2) Uani 1 1 d . . . . .
H49 H 0.533798 0.415945 0.733777 0.045 Uiso 1 1 calc R U . . .
C48 C 0.4071(7) 0.3637(3) 0.6535(8) 0.0280(17) Uani 1 1 d . . . . .
O47 O 0.7833(5) 0.4636(2) 0.5179(4) 0.0191(10) Uani 1 1 d . . . . .
N201 N 0.5003(9) 0.3787(4) 0.2384(8) 0.055(3) Uani 1 1 d D . . . .
O202 O 0.3874(7) 0.3954(4) 0.2507(7) 0.055(2) Uani 1 1 d D . . . .
O203 O 0.5406(11) 0.3633(6) 0.1411(9) 0.109(5) Uani 1 1 d D . . . .
O204 O 0.5814(6) 0.3762(3) 0.3264(6) 0.0463(17) Uani 1 1 d D . . . .
N301 N 1.0023(15) 0.5539(8) 0.8539(15) 0.051(4) Uani 0.505(12) 1 d D . P A 1
O302 O 1.048(2) 0.5517(11) 0.9568(17) 0.070(5) Uani 0.505(12) 1 d D . P A 1
O303 O 0.881(3) 0.556(3) 0.828(4) 0.084(9) Uani 0.505(12) 1 d D . P A 1
O304 O 1.0814(18) 0.5455(11) 0.7747(17) 0.063(4) Uani 0.505(12) 1 d D . P A 1
N401 N 0.946(2) 0.5533(13) 0.966(2) 0.051(4) Uani 0.291(11) 1 d D . P B 2
O402 O 1.063(3) 0.561(2) 0.994(4) 0.070(5) Uani 0.291(11) 1 d D . P B 2
O403 O 0.900(6) 0.559(6) 0.862(4) 0.084(9) Uani 0.291(11) 1 d D . P B 2
O404 O 0.871(2) 0.5406(14) 1.046(2) 0.063(4) Uani 0.291(11) 1 d D . P B 2
O405 O 1.1015(19) 0.5660(10) 0.7254(19) 0.061(6) Uani 0.495(12) 1 d . . P A 2
N501 N 0.865(3) 0.6282(14) 0.842(3) 0.051(4) Uani 0.204(9) 1 d D . P C 3
O502 O 0.791(4) 0.6517(18) 0.910(3) 0.070(5) Uani 0.204(9) 1 d D . P C 3
O503 O 0.892(7) 0.5787(16) 0.842(7) 0.084(9) Uani 0.204(9) 1 d D . P C 3
O504 O 0.916(3) 0.6577(17) 0.764(3) 0.063(4) Uani 0.204(9) 1 d D . P C 3
C101 C 0.646(3) 0.1608(13) 0.0203(19) 0.189(6) Uani 1 1 d D U . . .
C102 C 0.509(3) 0.1627(13) 0.0307(19) 0.192(6) Uani 1 1 d D U . . .
H102 H 0.472430 0.167012 0.105388 0.231 Uiso 1 1 calc R U . . .
C103 C 0.426(2) 0.1582(10) -0.070(2) 0.177(7) Uani 1 1 d D U . . .
H103 H 0.333553 0.155190 -0.062838 0.213 Uiso 1 1 calc R U . . .
C104 C 0.480(3) 0.1580(11) -0.1822(19) 0.186(8) Uani 1 1 d D U . . .
H104 H 0.424629 0.155672 -0.250379 0.223 Uiso 1 1 calc R U . . .
C105 C 0.618(3) 0.1614(12) -0.1927(19) 0.186(7) Uani 1 1 d D U . . .
H105 H 0.654125 0.164385 -0.267802 0.223 Uiso 1 1 calc R U . . .
C106 C 0.701(2) 0.1604(12) -0.092(2) 0.188(6) Uani 1 1 d D U . . .
H106 H 0.793501 0.159413 -0.098559 0.226 Uiso 1 1 calc R U . . .
C107 C 0.748(4) 0.1623(10) 0.122(3) 0.186(6) Uani 1 1 d D U . . .
H107 H 0.832079 0.144111 0.104926 0.223 Uiso 1 1 calc R U . . .
O108 O 0.680(3) 0.1381(9) 0.2146(19) 0.203(8) Uani 1 1 d . U . . .
H108 H 0.729528 0.137227 0.275025 0.305 Uiso 1 1 calc R U . . .
C109 C 0.765(4) 0.2247(10) 0.159(3) 0.187(6) Uani 1 1 d D U . . .
H109 H 0.827499 0.228004 0.227377 0.225 Uiso 1 1 calc R U . . .
O110 O 0.640(3) 0.2473(8) 0.1862(17) 0.188(7) Uani 1 1 d . U . . .
H110 H 0.590840 0.222933 0.209964 0.283 Uiso 1 1 calc R U . . .
C111 C 0.820(3) 0.2496(7) 0.0566(17) 0.190(6) Uani 1 1 d D U . . .
C112 C 0.958(3) 0.2509(11) 0.049(2) 0.193(7) Uani 1 1 d D U . . .
H112 H 1.012713 0.238040 0.111808 0.231 Uiso 1 1 calc R U . . .
C113 C 1.013(2) 0.2712(12) -0.052(2) 0.193(7) Uani 1 1 d D U . . .
H113 H 1.105912 0.274522 -0.056471 0.232 Uiso 1 1 calc R U . . .
C114 C 0.930(3) 0.2866(12) -0.148(2) 0.194(7) Uani 1 1 d D U . . .
H114 H 0.965794 0.292200 -0.222609 0.233 Uiso 1 1 calc R U . . .
C115 C 0.795(3) 0.2937(12) -0.132(2) 0.192(7) Uani 1 1 d D U . . .
H115 H 0.740560 0.308007 -0.193672 0.230 Uiso 1 1 calc R U . . .
C116 C 0.742(3) 0.2793(12) -0.024(2) 0.189(6) Uani 1 1 d D U . . .
H116 H 0.654681 0.289301 -0.006795 0.226 Uiso 1 1 calc R U . . .
N601 N 0.733(2) 0.7593(7) 0.6012(15) 0.111(6) Uani 1 1 d . U . . .
C602 C 0.726(2) 0.7667(8) 0.6981(18) 0.096(5) Uani 1 1 d . U . . .
C603 C 0.729(4) 0.7778(11) 0.822(2) 0.183(15) Uani 1 1 d . U . . .
H60A H 0.805226 0.800411 0.842552 0.275 Uiso 1 1 calc R U . . .
H60B H 0.735622 0.744026 0.865671 0.275 Uiso 1 1 calc R U . . .
H60C H 0.648606 0.796623 0.842195 0.275 Uiso 1 1 calc R U . . .

loop_
_atom_site_aniso_label
_atom_site_aniso_U_11
_atom_site_aniso_U_22
_atom_site_aniso_U_33
_atom_site_aniso_U_23
_atom_site_aniso_U_13
_atom_site_aniso_U_12
Co1 0.0163(5) 0.0167(6) 0.0121(5) 0.0003(4) -0.0009(4) 0.0001(5)
N1 0.017(3) 0.023(3) 0.019(3) 0.002(3) -0.002(2) -0.003(3)
C3 0.022(4) 0.075(7) 0.016(4) -0.001(4) 0.000(3) -0.006(4)
Co2 0.0151(5) 0.0161(6) 0.0142(5) 0.0008(4) -0.0002(4) 0.0006(5)
C2 0.020(4) 0.072(7) 0.017(4) 0.005(4) 0.000(3) -0.013(4)
C4 0.020(4) 0.032(4) 0.018(3) 0.001(3) -0.003(3) 0.001(3)
C5 0.019(4) 0.073(7) 0.015(4) -0.001(4) -0.003(3) -0.006(4)
C6 0.023(4) 0.052(6) 0.015(3) 0.001(3) -0.001(3) -0.004(4)
C7 0.025(4) 0.028(4) 0.019(3) -0.002(3) -0.003(3) 0.000(3)
C8 0.033(5) 0.087(9) 0.021(4) 0.010(5) 0.000(3) 0.028(5)
C9 0.037(5) 0.069(7) 0.022(4) 0.001(4) 0.003(3) 0.022(5)
N10 0.022(3) 0.030(4) 0.018(3) -0.004(3) 0.001(2) 0.001(3)
C12 0.021(4) 0.086(8) 0.022(4) -0.003(5) 0.000(3) 0.014(5)
C11 0.022(4) 0.075(7) 0.017(4) 0.001(4) 0.001(3) 0.007(5)
N13 0.021(3) 0.021(3) 0.026(3) 0.001(3) -0.001(2) 0.000(3)
C14 0.024(4) 0.024(4) 0.062(6) 0.005(4) 0.000(4) 0.002(3)
C15 0.027(4) 0.019(4) 0.068(7) 0.004(4) 0.001(4) -0.005(3)
C16 0.021(4) 0.010(3) 0.034(4) -0.003(3) 0.002(3) 0.002(3)
C19 0.021(4) 0.024(4) 0.035(4) -0.001(3) 0.003(3) -0.001(3)
C18 0.025(4) 0.020(4) 0.071(7) 0.005(4) 0.009(4) -0.004(3)
C17 0.021(4) 0.021(4) 0.077(7) 0.003(4) 0.001(4) 0.001(3)
C20 0.022(4) 0.016(4) 0.061(6) 0.004(4) 0.010(4) -0.004(3)
C21 0.019(4) 0.022(4) 0.054(5) 0.005(4) 0.007(3) 0.003(3)
N22 0.019(3) 0.014(3) 0.023(3) 0.001(2) 0.003(2) 0.000(2)
C23 0.024(4) 0.020(4) 0.038(4) 0.006(3) 0.011(3) -0.004(3)
C24 0.021(4) 0.015(4) 0.044(5) 0.001(3) 0.014(3) -0.001(3)
N25 0.018(3) 0.017(3) 0.026(3) -0.001(3) -0.001(2) -0.003(3)
C26 0.018(4) 0.057(6) 0.020(4) -0.001(4) 0.003(3) -0.002(4)
C27 0.026(4) 0.055(6) 0.021(4) 0.001(4) -0.004(3) 0.008(4)
C28 0.025(4) 0.028(4) 0.020(4) 0.000(3) -0.002(3) 0.000(3)
C29 0.032(5) 0.076(7) 0.018(4) -0.002(5) 0.004(3) 0.006(5)
C30 0.029(4) 0.078(8) 0.017(4) 0.001(4) -0.004(3) 0.006(5)
C31 0.028(4) 0.025(4) 0.022(4) 0.000(3) -0.001(3) 0.001(3)
C32 0.025(4) 0.055(6) 0.022(4) -0.002(4) -0.006(3) -0.001(4)
C33 0.020(4) 0.050(6) 0.028(4) -0.001(4) 0.000(3) -0.005(4)
N34 0.019(3) 0.028(3) 0.019(3) 0.001(3) 0.000(2) 0.003(3)
C35 0.021(4) 0.072(7) 0.021(4) -0.007(4) -0.005(3) -0.002(4)
C36 0.023(4) 0.064(6) 0.020(4) -0.002(4) 0.004(3) -0.003(4)
C37 0.024(4) 0.017(4) 0.057(6) 0.014(4) -0.004(4) -0.005(3)
C38 0.037(5) 0.027(5) 0.077(8) 0.012(5) 0.002(5) 0.003(4)
C39 0.051(7) 0.052(7) 0.114(13) 0.044(8) -0.006(7) 0.004(6)
C42 0.065(7) 0.035(5) 0.061(7) 0.014(5) 0.011(6) -0.006(5)
C41 0.102(12) 0.100(13) 0.066(9) 0.040(9) 0.039(8) 0.002(10)
C40 0.085(10) 0.073(10) 0.100(12) 0.062(9) 0.011(9) 0.007(8)
C43 0.016(4) 0.018(4) 0.040(4) -0.002(3) -0.004(3) -0.001(3)
O44 0.018(2) 0.018(3) 0.046(3) -0.004(2) -0.007(2) 0.000(2)
C45 0.019(3) 0.026(4) 0.013(3) 0.002(3) 0.001(2) -0.004(3)
O46 0.015(2) 0.019(3) 0.023(2) -0.001(2) 0.0014(19) -0.001(2)
O58 0.015(2) 0.019(3) 0.023(2) 0.000(2) 0.0009(19) -0.001(2)
O57 0.018(2) 0.019(3) 0.021(2) 0.001(2) 0.0030(19) 0.000(2)
C56 0.018(3) 0.018(3) 0.014(3) -0.003(3) -0.001(2) -0.006(3)
O55 0.018(2) 0.020(3) 0.031(3) 0.002(2) 0.0056(19) 0.000(2)
C54 0.017(4) 0.025(4) 0.030(4) 0.001(3) 0.003(3) 0.000(3)
C53 0.037(5) 0.034(5) 0.051(6) 0.012(4) -0.006(4) -0.009(4)
C52 0.052(6) 0.057(7) 0.062(7) 0.027(6) -0.011(5) -0.021(5)
C51 0.079(9) 0.060(7) 0.048(6) 0.025(6) -0.018(6) -0.012(6)
C50 0.083(8) 0.044(6) 0.038(5) 0.014(5) -0.007(5) 0.004(6)
C49 0.039(5) 0.037(5) 0.035(5) 0.008(4) -0.004(4) 0.001(4)
C48 0.021(4) 0.024(4) 0.040(4) 0.012(3) 0.006(3) 0.005(3)
O47 0.019(3) 0.016(3) 0.022(2) 0.0014(19) -0.0006(19) -0.001(2)
N201 0.050(5) 0.072(7) 0.043(5) -0.019(4) 0.010(4) -0.026(5)
O202 0.032(4) 0.070(5) 0.063(5) -0.012(4) -0.007(3) -0.001(3)
O203 0.080(7) 0.189(14) 0.060(6) -0.065(8) 0.025(5) -0.050(8)
O204 0.033(3) 0.059(5) 0.048(4) -0.020(3) 0.008(3) -0.009(3)
N301 0.038(7) 0.060(10) 0.054(9) -0.025(7) -0.004(6) 0.007(7)
O302 0.056(8) 0.087(13) 0.068(15) -0.046(10) -0.004(8) 0.012(7)
O303 0.035(8) 0.108(18) 0.109(19) 0.03(3) 0.005(8) -0.006(16)
O304 0.036(7) 0.097(13) 0.056(10) -0.018(8) -0.010(7) 0.007(7)
N401 0.038(7) 0.060(10) 0.054(9) -0.025(7) -0.004(6) 0.007(7)
O402 0.056(8) 0.087(13) 0.068(15) -0.046(10) -0.004(8) 0.012(7)
O403 0.035(8) 0.108(18) 0.109(19) 0.03(3) 0.005(8) -0.006(16)
O404 0.036(7) 0.097(13) 0.056(10) -0.018(8) -0.010(7) 0.007(7)
O405 0.043(10) 0.084(15) 0.056(12) -0.031(10) -0.015(9) 0.004(10)
N501 0.038(7) 0.060(10) 0.054(9) -0.025(7) -0.004(6) 0.007(7)
O502 0.056(8) 0.087(13) 0.068(15) -0.046(10) -0.004(8) 0.012(7)
O503 0.035(8) 0.108(18) 0.109(19) 0.03(3) 0.005(8) -0.006(16)
O504 0.036(7) 0.097(13) 0.056(10) -0.018(8) -0.010(7) 0.007(7)
C101 0.305(15) 0.125(9) 0.139(10) 0.036(9) 0.050(11) 0.068(11)
C102 0.305(15) 0.126(10) 0.148(11) 0.033(10) 0.046(11) 0.078(11)
C103 0.307(17) 0.098(10) 0.129(12) 0.036(10) 0.031(12) 0.082(12)
C104 0.301(18) 0.116(11) 0.143(13) 0.038(11) 0.048(14) 0.085(13)
C105 0.304(16) 0.124(10) 0.131(11) 0.042(10) 0.039(12) 0.077(12)
C106 0.306(15) 0.127(9) 0.136(10) 0.035(9) 0.052(10) 0.072(10)
C107 0.303(15) 0.125(10) 0.131(10) 0.038(9) 0.046(11) 0.071(11)
O108 0.31(2) 0.166(15) 0.137(13) 0.031(12) 0.053(14) 0.033(16)
C109 0.300(15) 0.131(10) 0.135(10) 0.025(9) 0.065(11) 0.076(11)
O110 0.268(17) 0.155(13) 0.146(12) 0.008(10) 0.068(12) 0.116(12)
C111 0.304(15) 0.130(10) 0.138(10) 0.044(9) 0.048(11) 0.081(11)
C112 0.298(16) 0.140(10) 0.144(11) 0.031(10) 0.060(11) 0.067(11)
C113 0.309(17) 0.136(12) 0.138(12) 0.046(11) 0.056(13) 0.061(13)
C114 0.303(17) 0.136(12) 0.145(12) 0.040(11) 0.052(13) 0.078(13)
C115 0.301(16) 0.143(11) 0.135(11) 0.041(10) 0.057(12) 0.067(12)
C116 0.301(15) 0.132(9) 0.136(10) 0.048(9) 0.047(11) 0.076(11)
N601 0.139(15) 0.114(13) 0.083(10) 0.006(9) 0.018(10) -0.044(11)
C602 0.111(14) 0.096(13) 0.081(12) 0.011(10) 0.008(10) 0.022(11)
C603 0.31(4) 0.13(2) 0.114(19) 0.022(16) 0.03(2) 0.11(3)

loop_
_atom_type_symbol
_atom_type_description
_atom_type_scat_dispersion_real
_atom_type_scat_dispersion_imag
_atom_type_scat_source
C C 0.0181 0.0091 'International Tables Vol C Tables 4.2.6.8 and 6.1.1.4'
H H 0.0000 0.0000 'International Tables Vol C Tables 4.2.6.8 and 6.1.1.4'
N N 0.0311 0.0180 'International Tables Vol C Tables 4.2.6.8 and 6.1.1.4'
O O 0.0492 0.0322 'International Tables Vol C Tables 4.2.6.8 and 6.1.1.4'
Co Co -2.3653 3.6143 'International Tables Vol C Tables 4.2.6.8 and 6.1.1.4'

loop_
_geom_angle_atom_site_label_1
_geom_angle_atom_site_label_2
_geom_angle_atom_site_label_3
_geom_angle
_geom_angle_site_symmetry_1
_geom_angle_site_symmetry_3
_geom_angle_publ_flag
O57 Co1 O47 174.8(2) . 1_455 ?
O57 Co1 N22 94.5(2) . 2_546 ?
O47 Co1 N22 89.8(2) 1_455 2_546 ?
O57 Co1 N1 88.1(2) . . ?
O47 Co1 N1 89.1(2) 1_455 . ?
N22 Co1 N1 87.8(2) 2_546 . ?
O57 Co1 O44 100.3(2) . 1_455 ?
O47 Co1 O44 75.6(2) 1_455 1_455 ?
N22 Co1 O44 164.7(2) 2_546 1_455 ?
N1 Co1 O44 96.5(2) . 1_455 ?
O57 Co1 N10 88.5(2) . 1_556 ?
O47 Co1 N10 94.6(2) 1_455 1_556 ?
N22 Co1 N10 87.8(3) 2_546 1_556 ?
N1 Co1 N10 174.3(3) . 1_556 ?
O44 Co1 N10 88.7(3) 1_455 1_556 ?
C2 N1 C6 116.4(6) . . ?
C2 N1 Co1 124.4(5) . . ?
C6 N1 Co1 118.9(5) . . ?
C2 C3 C4 120.3(7) . . ?
O46 Co2 O58 174.1(2) . . ?
O46 Co2 N13 93.8(2) . . ?
O58 Co2 N13 92.2(2) . . ?
O46 Co2 N25 88.1(2) . . ?
O58 Co2 N25 92.7(2) . . ?
N13 Co2 N25 87.5(3) . . ?
O46 Co2 O55 98.1(2) . . ?
O58 Co2 O55 76.0(2) . . ?
N13 Co2 O55 168.0(2) . . ?
N25 Co2 O55 91.3(2) . . ?
O46 Co2 N34 89.1(2) . 1_556 ?
O58 Co2 N34 90.6(2) . 1_556 ?
N13 Co2 N34 88.0(3) . 1_556 ?
N25 Co2 N34 174.5(3) . 1_556 ?
O55 Co2 N34 93.8(2) . 1_556 ?
N1 C2 C3 123.7(7) . . ?
C5 C4 C3 115.8(7) . . ?
C5 C4 C7 123.5(7) . . ?
C3 C4 C7 120.7(7) . . ?
C4 C5 C6 121.1(7) . . ?
N1 C6 C5 122.4(7) . . ?
C8 C7 C12 116.5(7) . . ?
C8 C7 C4 123.4(7) . . ?
C12 C7 C4 120.1(7) . . ?
C7 C8 C9 121.2(8) . . ?
N10 C9 C8 122.8(8) . . ?
C11 N10 C9 115.8(7) . . ?
C11 N10 Co1 121.8(5) . 1_554 ?
C9 N10 Co1 122.3(5) . 1_554 ?
C11 C12 C7 118.3(7) . . ?
N10 C11 C12 125.1(8) . . ?
C18 N13 C14 116.5(7) . . ?
C18 N13 Co2 120.8(6) . . ?
C14 N13 Co2 122.7(5) . . ?
N13 C14 C15 124.0(8) . . ?
C16 C15 C14 116.3(8) . . ?
C17 C16 C15 119.9(8) . . ?
C17 C16 C19 119.9(7) . . ?
C15 C16 C19 120.1(7) . . ?
C24 C19 C20 116.8(8) . . ?
C24 C19 C16 121.8(7) . . ?
C20 C19 C16 121.4(7) . . ?
N13 C18 C17 123.9(8) . . ?
C16 C17 C18 119.1(8) . . ?
C21 C20 C19 120.1(8) . . ?
N22 C21 C20 122.6(8) . . ?
C21 N22 C23 117.0(7) . . ?
C21 N22 Co1 121.2(5) . 2_556 ?
C23 N22 Co1 121.7(5) . 2_556 ?
N22 C23 C24 124.0(7) . . ?
C23 C24 C19 119.4(7) . . ?
C30 N25 C26 115.9(7) . . ?
C30 N25 Co2 122.2(5) . . ?
C26 N25 Co2 121.8(5) . . ?
N25 C26 C27 124.9(7) . . ?
C26 C27 C28 118.8(7) . . ?
C29 C28 C27 116.6(7) . . ?
C29 C28 C31 122.1(7) . . ?
C27 C28 C31 121.2(7) . . ?
C28 C29 C30 120.6(8) . . ?
N25 C30 C29 123.1(8) . . ?
C36 C31 C32 117.3(7) . . ?
C36 C31 C28 121.9(7) . . ?
C32 C31 C28 120.8(7) . . ?
C33 C32 C31 118.3(8) . . ?
N34 C33 C32 124.9(8) . . ?
C33 N34 C35 116.4(7) . . ?
C33 N34 Co2 123.8(5) . 1_554 ?
C35 N34 Co2 119.9(5) . 1_554 ?
N34 C35 C36 122.9(7) . . ?
C31 C36 C35 120.2(8) . . ?
C42 C37 C38 119.0(9) . . ?
C42 C37 C43 122.3(8) . . ?
C38 C37 C43 118.6(9) . . ?
C39 C38 C37 119.2(12) . . ?
C38 C39 C40 121.4(13) . . ?
C37 C42 C41 121.5(12) . . ?
C40 C41 C42 119.8(14) . . ?
C41 C40 C39 119.1(12) . . ?
O44 C43 C37 111.6(7) . . ?
O44 C43 C45 108.9(6) . . ?
C37 C43 C45 111.3(6) . . ?
C43 O44 Co1 115.9(4) . 1_655 ?
O47 C45 O46 126.0(7) . . ?
O47 C45 C43 119.1(6) . . ?
O46 C45 C43 114.9(7) . . ?
C45 O46 Co2 133.6(5) . . ?
C56 O58 Co2 119.6(4) . . ?
C56 O57 Co1 132.6(5) . . ?
O57 C56 O58 124.6(7) . . ?
O57 C56 C54 116.9(7) . . ?
O58 C56 C54 118.5(6) . . ?
C54 O55 Co2 115.3(4) . . ?
O55 C54 C48 111.5(6) . . ?
O55 C54 C56 109.3(6) . . ?
C48 C54 C56 111.6(6) . . ?
C48 C53 C52 119.8(10) . . ?
C51 C52 C53 121.4(10) . . ?
C50 C51 C52 119.2(10) . . ?
C51 C50 C49 119.7(11) . . ?
C48 C49 C50 121.3(10) . . ?
C53 C48 C49 118.6(8) . . ?
C53 C48 C54 120.2(8) . . ?
C49 C48 C54 121.2(7) . . ?
C45 O47 Co1 120.4(5) . 1_655 ?
O202 N201 O203 122.4(11) . . ?
O202 N201 O204 120.3(8) . . ?
O203 N201 O204 117.3(10) . . ?
O304 N301 O302 116.2(18) . . ?
O304 N301 O303 119(3) . . ?
O302 N301 O303 124(3) . . ?
O402 N401 O404 117(3) . . ?
O402 N401 O403 123(4) . . ?
O404 N401 O403 120(3) . . ?
O502 N501 O503 126(4) . . ?
O502 N501 O504 115(3) . . ?
O503 N501 O504 118(3) . . ?
C102 C101 C106 120.0(12) . . ?
C102 C101 C107 125(2) . . ?
C106 C101 C107 114(2) . . ?
C101 C102 C103 119.9(12) . . ?
C102 C103 C104 119.7(12) . . ?
C105 C104 C103 119.9(12) . . ?
C106 C105 C104 120.0(12) . . ?
C105 C106 C101 119.8(12) . . ?
O108 C107 C101 103(3) . . ?
O108 C107 C109 106(2) . . ?
C101 C107 C109 106(3) . . ?
O110 C109 C111 112(2) . . ?
O110 C109 C107 110(3) . . ?
C111 C109 C107 104.3(18) . . ?
C116 C111 C112 119.3(13) . . ?
C116 C111 C109 122(2) . . ?
C112 C111 C109 118(2) . . ?
C113 C112 C111 119.4(12) . . ?
C112 C113 C114 119.3(12) . . ?
C115 C114 C113 120.0(12) . . ?
C114 C115 C116 119.2(12) . . ?
C111 C116 C115 118.6(12) . . ?
N601 C602 C603 175(3) . . ?

loop_
_geom_bond_atom_site_label_1
_geom_bond_atom_site_label_2
_geom_bond_distance
_geom_bond_site_symmetry_2
_geom_bond_publ_flag
Co1 O57 2.049(5) . ?
Co1 O47 2.091(5) 1_455 ?
Co1 N22 2.137(6) 2_546 ?
Co1 N1 2.164(6) . ?
Co1 O44 2.167(6) 1_455 ?
Co1 N10 2.180(6) 1_556 ?
N1 C2 1.343(10) . ?
N1 C6 1.346(10) . ?
C3 C2 1.375(11) . ?
C3 C4 1.390(11) . ?
Co2 O46 2.042(5) . ?
Co2 O58 2.077(5) . ?
Co2 N13 2.144(7) . ?
Co2 N25 2.157(6) . ?
Co2 O55 2.172(6) . ?
Co2 N34 2.181(6) 1_556 ?
C4 C5 1.384(11) . ?
C4 C7 1.474(10) . ?
C5 C6 1.386(11) . ?
C7 C8 1.368(12) . ?
C7 C12 1.401(11) . ?
C8 C9 1.374(13) . ?
C9 N10 1.346(11) . ?
N10 C11 1.322(10) . ?
C12 C11 1.386(11) . ?
N13 C18 1.315(11) . ?
N13 C14 1.344(11) . ?
C14 C15 1.413(13) . ?
C15 C16 1.381(12) . ?
C16 C17 1.357(12) . ?
C16 C19 1.502(9) . ?
C19 C24 1.379(11) . ?
C19 C20 1.411(12) . ?
C18 C17 1.386(12) . ?
C20 C21 1.379(12) . ?
C21 N22 1.337(11) . ?
N22 C23 1.348(10) . ?
C23 C24 1.377(11) . ?
N25 C30 1.326(11) . ?
N25 C26 1.340(10) . ?
C26 C27 1.377(11) . ?
C27 C28 1.399(11) . ?
C28 C29 1.374(12) . ?
C28 C31 1.476(11) . ?
C29 C30 1.395(11) . ?
C31 C36 1.369(12) . ?
C31 C32 1.403(12) . ?
C32 C33 1.381(12) . ?
C33 N34 1.331(10) . ?
N34 C35 1.338(11) . ?
C35 C36 1.397(11) . ?
C37 C42 1.347(16) . ?
C37 C38 1.412(13) . ?
C37 C43 1.492(12) . ?
C38 C39 1.381(17) . ?
C39 C40 1.38(2) . ?
C42 C41 1.406(17) . ?
C41 C40 1.37(2) . ?
C43 O44 1.430(9) . ?
C43 C45 1.531(10) . ?
C45 O47 1.238(10) . ?
C45 O46 1.255(9) . ?
O58 C56 1.272(10) . ?
O57 C56 1.254(9) . ?
C56 C54 1.527(10) . ?
O55 C54 1.427(9) . ?
C54 C48 1.523(11) . ?
C53 C48 1.379(12) . ?
C53 C52 1.393(15) . ?
C52 C51 1.379(17) . ?
C51 C50 1.371(18) . ?
C50 C49 1.395(14) . ?
C49 C48 1.389(13) . ?
N201 O202 1.237(12) . ?
N201 O203 1.259(12) . ?
N201 O204 1.282(11) . ?
N301 O304 1.25(2) . ?
N301 O302 1.25(2) . ?
N301 O303 1.26(2) . ?
N401 O402 1.24(2) . ?
N401 O404 1.25(2) . ?
N401 O403 1.27(3) . ?
N501 O502 1.25(2) . ?
N501 O503 1.26(3) . ?
N501 O504 1.27(2) . ?
C101 C102 1.412(13) . ?
C101 C106 1.413(13) . ?
C101 C107 1.53(4) . ?
C102 C103 1.413(13) . ?
C103 C104 1.415(13) . ?
C104 C105 1.414(13) . ?
C105 C106 1.412(13) . ?
C107 O108 1.41(3) . ?
C107 C109 1.62(2) . ?
C109 O110 1.44(4) . ?
C109 C111 1.45(3) . ?
C111 C116 1.412(13) . ?
C111 C112 1.415(13) . ?
C112 C113 1.399(13) . ?
C113 C114 1.414(13) . ?
C114 C115 1.408(13) . ?
C115 C116 1.414(13) . ?
N601 C602 1.13(2) . ?
C602 C603 1.44(3) . ?
